data_4501101
loop_
_publ_author_name
'Liu, Yu'
'Pan, Mei'
'Li, Kang'
'Yan, Cheng'
'Shen, Yong'
'Zhao, Cun-Yuan'
'Wang, Wei'
'Su, Cheng-Yong'

_publ_section_title
;
 Metal-Directed Assembly of Hexameric Ring, Dimeric Ring and 1D Chain from
 a Branched Tripodal Ligand
;
_journal_issue 11
_journal_name_full 'Crystal Growth &amp; Design'
_journal_page_first 4876
_journal_paper_doi 10.1021/cg200701j
_journal_volume 11
_journal_year 2011
_chemical_formula_sum 'C156 H204 Cl6 Co6 N42 O72'
_chemical_formula_weight 4385.89
_chemical_name_systematic
;
 ?
;
_space_group_IT_number 205
_symmetry_cell_setting cubic
_symmetry_space_group_name_Hall '-P 2ac 2ab 3'
_symmetry_space_group_name_H-M 'P a -3'
_atom_sites_solution_hydrogens geom
_atom_sites_solution_primary direct
_atom_sites_solution_secondary difmap
_audit_creation_method SHELXL-97
_cell_angle_alpha 90.00
_cell_angle_beta 90.00
_cell_angle_gamma 90.00
_cell_formula_units_Z 4
_cell_length_a 27.5139(2)
_cell_length_b 27.5139(2)
_cell_length_c 27.5139(2)
_cell_measurement_reflns_used 3378
_cell_measurement_temperature 150(2)
_cell_measurement_theta_max 62.5637
_cell_measurement_theta_min 2.7794
_cell_volume 20828.4(3)
_computing_cell_refinement
;
CrysAlisPro, Oxford Diffraction Ltd.,
Version 1.171.33.52 (release 06-11-2009 CrysAlis171 .NET)
(compiled Nov  6 2009,16:24:50)
;
_computing_data_collection
;
CrysAlisPro, Oxford Diffraction Ltd.,
Version 1.171.33.52 (release 06-11-2009 CrysAlis171 .NET)
(compiled Nov  6 2009,16:24:50)
;
_computing_data_reduction
;
CrysAlisPro, Oxford Diffraction Ltd.,
Version 1.171.33.52 (release 06-11-2009 CrysAlis171 .NET)
(compiled Nov  6 2009,16:24:50)
;
_computing_structure_refinement 'SHELXL-97 (Sheldrick, 1997)'
_computing_structure_solution 'SHELXS-97 (Sheldrick, 1990)'
_diffrn_ambient_temperature 150(2)
_diffrn_detector_area_resol_mean 16.0855
_diffrn_measured_fraction_theta_full 0.989
_diffrn_measured_fraction_theta_max 0.989
_diffrn_measurement_device_type 'Xcalibur, Sapphire3, Gemini ultra'
_diffrn_measurement_method '\w scans'
_diffrn_radiation_monochromator mirror
_diffrn_radiation_source 'Enhance Ultra (Cu) X-ray Source'
_diffrn_radiation_type CuK\a
_diffrn_radiation_wavelength 1.54178
_diffrn_reflns_av_R_equivalents 0.0672
_diffrn_reflns_av_sigmaI/netI 0.0884
_diffrn_reflns_limit_h_max 29
_diffrn_reflns_limit_h_min -30
_diffrn_reflns_limit_k_max 20
_diffrn_reflns_limit_k_min -31
_diffrn_reflns_limit_l_max 22
_diffrn_reflns_limit_l_min -18
_diffrn_reflns_number 15046
_diffrn_reflns_theta_full 62.65
_diffrn_reflns_theta_max 62.65
_diffrn_reflns_theta_min 3.59
_exptl_absorpt_coefficient_mu 5.169
_exptl_absorpt_correction_T_max 0.4246
_exptl_absorpt_correction_T_min 0.2316
_exptl_absorpt_correction_type multi-scan
_exptl_absorpt_process_details
;
 
CrysAlisPro, Oxford Diffraction Ltd.,
Version 1.171.33.66 (release 28-04-2010 CrysAlis171 .NET)
(compiled Apr 28 2010,14:27:37)
Empirical absorption correction using spherical harmonics,
 implemented in SCALE3 ABSPACK scaling algorithm.
 
;
_exptl_crystal_colour red
_exptl_crystal_density_diffrn 1.399
_exptl_crystal_density_method 'not measured'
_exptl_crystal_description block
_exptl_crystal_F_000 9096
_exptl_crystal_size_max 0.40
_exptl_crystal_size_mid 0.40
_exptl_crystal_size_min 0.20
_refine_diff_density_max 0.776
_refine_diff_density_min -0.457
_refine_diff_density_rms 0.097
_refine_ls_extinction_method none
_refine_ls_goodness_of_fit_ref 1.067
_refine_ls_hydrogen_treatment constr
_refine_ls_matrix_type full
_refine_ls_number_parameters 478
_refine_ls_number_reflns 5518
_refine_ls_number_restraints 126
_refine_ls_restrained_S_all 1.077
_refine_ls_R_factor_all 0.1450
_refine_ls_R_factor_gt 0.0888
_refine_ls_shift/su_max 0.001
_refine_ls_shift/su_mean 0.000
_refine_ls_structure_factor_coef Fsqd
_refine_ls_weighting_details 'calc w=1/[\s^2^(Fo^2^)+(0.0900P)^2^+54.0000P] where P=(Fo^2^+2Fc^2^)/3'
_refine_ls_weighting_scheme calc
_refine_ls_wR_factor_gt 0.2043
_refine_ls_wR_factor_ref 0.2282
_reflns_number_gt 3116
_reflns_number_total 5518
_reflns_threshold_expression >2sigma(I)
_cod_data_source_file cg200701j_si_002.cif
_cod_data_source_block Co-ClO4
_cod_depositor_comments
;
The following automatic conversions were performed:

'_symmetry_cell_setting' value 'Cubic' changed to 'cubic' according
to /home/saulius/struct/CIF-dictionaries/cif_core.dic dictionary
named 'cif_core.dic' version 2.4.1 from 2010-06-29.

Automatic conversion script
Id: cif_fix_values 1715 2011-07-08 13:25:40Z adriana 
;
_cod_original_sg_symbol_H-M 'Pa-3  '
_cod_database_code 4501101

loop_
_symmetry_equiv_pos_as_xyz
'x, y, z'
'-x+1/2, -y, z+1/2'
'-x, y+1/2, -z+1/2'
'x+1/2, -y+1/2, -z'
'z, x, y'
'z+1/2, -x+1/2, -y'
'-z+1/2, -x, y+1/2'
'-z, x+1/2, -y+1/2'
'y, z, x'
'-y, z+1/2, -x+1/2'
'y+1/2, -z+1/2, -x'
'-y+1/2, -z, x+1/2'
'-x, -y, -z'
'x-1/2, y, -z-1/2'
'x, -y-1/2, z-1/2'
'-x-1/2, y-1/2, z'
'-z, -x, -y'
'-z-1/2, x-1/2, y'
'z-1/2, x, -y-1/2'
'z, -x-1/2, y-1/2'
'-y, -z, -x'
'y, -z-1/2, x-1/2'
'-y-1/2, z-1/2, x'
'y-1/2, z, -x-1/2'

loop_
_atom_site_label
_atom_site_type_symbol
_atom_site_fract_x
_atom_site_fract_y
_atom_site_fract_z
_atom_site_U_iso_or_equiv
_atom_site_adp_type
_atom_site_occupancy
_atom_site_symmetry_multiplicity
_atom_site_calc_flag
_atom_site_refinement_flags
_atom_site_disorder_assembly
_atom_site_disorder_group
Co1 Co 0.59614(4) 0.15568(4) 0.14548(4) 0.0342(3) Uani 1 1 d . . .
Cl1 Cl 0.47592(9) 0.34692(9) 0.21281(9) 0.0697(7) Uani 1 1 d . . .
N1 N 0.5327(2) 0.1910(2) 0.1916(2) 0.0403(15) Uani 1 1 d . . .
N2 N 0.6244(2) 0.2196(2) 0.1704(2) 0.0401(15) Uani 1 1 d . . .
N3 N 0.6224(3) 0.2835(2) 0.2190(2) 0.0535(18) Uani 1 1 d . . .
H3A H 0.6128 0.3034 0.2421 0.064 Uiso 1 1 calc R . .
N4 N 0.5797(2) 0.1038(2) 0.1974(2) 0.0378(14) Uani 1 1 d . . .
N5 N 0.5264(2) 0.0709(2) 0.2484(2) 0.0519(17) Uani 1 1 d . . .
H5B H 0.5000 0.0674 0.2661 0.062 Uiso 1 1 calc R . .
N6 N 0.54096(19) 0.16772(19) 0.09559(19) 0.0322(13) Uani 1 1 d . . .
N7 N 0.4686(2) 0.1981(2) 0.0771(2) 0.0395(15) Uani 1 1 d . . .
C1 C 0.5575(3) 0.2198(3) 0.2292(3) 0.047(2) Uani 1 1 d . . .
H1A H 0.5671 0.1987 0.2568 0.057 Uiso 1 1 calc R . .
H1B H 0.5358 0.2456 0.2416 0.057 Uiso 1 1 calc R . .
C2 C 0.6010(3) 0.2413(3) 0.2061(3) 0.0450(19) Uani 1 1 d . . .
C3 C 0.6639(3) 0.2490(3) 0.1587(3) 0.0415(18) Uani 1 1 d . . .
C4 C 0.6996(3) 0.2441(3) 0.1245(3) 0.050(2) Uani 1 1 d . . .
H4A H 0.7009 0.2165 0.1038 0.060 Uiso 1 1 calc R . .
C5 C 0.7342(3) 0.2812(3) 0.1210(3) 0.064(2) Uani 1 1 d . . .
H5A H 0.7599 0.2785 0.0981 0.077 Uiso 1 1 calc R . .
C6 C 0.7314(4) 0.3221(3) 0.1511(4) 0.071(3) Uani 1 1 d . . .
H6A H 0.7548 0.3473 0.1474 0.085 Uiso 1 1 calc R . .
C7 C 0.6959(4) 0.3270(3) 0.1858(4) 0.067(3) Uani 1 1 d . . .
H7A H 0.6945 0.3546 0.2065 0.081 Uiso 1 1 calc R . .
C8 C 0.6621(3) 0.2896(3) 0.1892(3) 0.051(2) Uani 1 1 d . . .
C9 C 0.5039(3) 0.1507(3) 0.2112(3) 0.0468(19) Uani 1 1 d . . .
H9A H 0.4780 0.1416 0.1879 0.056 Uiso 1 1 calc R . .
H9B H 0.4884 0.1605 0.2422 0.056 Uiso 1 1 calc R . .
C10 C 0.5371(3) 0.1083(3) 0.2196(3) 0.0434(19) Uani 1 1 d . . .
C11 C 0.5982(3) 0.0602(3) 0.2135(3) 0.0435(19) Uani 1 1 d . . .
C12 C 0.6413(3) 0.0363(3) 0.2028(3) 0.061(2) Uani 1 1 d . . .
H12A H 0.6645 0.0498 0.1811 0.073 Uiso 1 1 calc R . .
C13 C 0.6490(4) -0.0083(3) 0.2250(4) 0.077(3) Uani 1 1 d . . .
H13A H 0.6782 -0.0255 0.2185 0.092 Uiso 1 1 calc R . .
C14 C 0.6156(4) -0.0282(3) 0.2562(4) 0.078(3) Uani 1 1 d . . .
H14A H 0.6223 -0.0589 0.2706 0.093 Uiso 1 1 calc R . .
C15 C 0.5730(4) -0.0055(3) 0.2672(3) 0.070(3) Uani 1 1 d . . .
H15A H 0.5501 -0.0193 0.2890 0.084 Uiso 1 1 calc R . .
C16 C 0.5650(3) 0.0386(3) 0.2451(3) 0.051(2) Uani 1 1 d . . .
C17 C 0.5055(3) 0.2212(3) 0.1573(3) 0.0421(18) Uani 1 1 d . . .
H17A H 0.5214 0.2533 0.1536 0.050 Uiso 1 1 calc R . .
H17B H 0.4719 0.2264 0.1692 0.050 Uiso 1 1 calc R . .
C18 C 0.5046(3) 0.1955(3) 0.1101(3) 0.0381(17) Uani 1 1 d . . .
C19 C 0.5280(2) 0.1503(2) 0.0498(2) 0.0326(16) Uani 1 1 d . . .
C20 C 0.5516(3) 0.1197(2) 0.0181(3) 0.0382(17) Uani 1 1 d . . .
H20A H 0.5827 0.1068 0.0256 0.046 Uiso 1 1 calc R . .
C21 C 0.5283(3) 0.1084(3) -0.0251(3) 0.0462(19) Uani 1 1 d . . .
H21A H 0.5435 0.0869 -0.0474 0.055 Uiso 1 1 calc R . .
C22 C 0.4828(3) 0.1279(3) -0.0365(3) 0.053(2) Uani 1 1 d . . .
H22A H 0.4685 0.1203 -0.0670 0.064 Uiso 1 1 calc R . .
C23 C 0.4585(3) 0.1576(3) -0.0054(3) 0.0461(19) Uani 1 1 d . . .
H23A H 0.4270 0.1698 -0.0126 0.055 Uiso 1 1 calc R . .
C24 C 0.4826(3) 0.1692(2) 0.0380(3) 0.0372(17) Uani 1 1 d . . .
C25 C 0.4200(3) 0.2191(3) 0.0858(3) 0.0413(18) Uani 1 1 d . . .
H25A H 0.4048 0.2267 0.0541 0.050 Uiso 1 1 calc R . .
H25B H 0.4237 0.2499 0.1039 0.050 Uiso 1 1 calc R . .
C26 C 0.3863(3) 0.1853(3) 0.1143(3) 0.0418(18) Uani 1 1 d . . .
O1 O 0.40210(16) 0.14505(15) 0.12586(16) 0.0331(11) Uani 1 1 d . . .
O2 O 0.34536(18) 0.20240(18) 0.12406(18) 0.0468(13) Uani 1 1 d . . .
O3 O 0.4581(4) 0.3739(5) 0.1761(4) 0.179(5) Uani 1 1 d . . .
O4 O 0.4486(3) 0.3035(3) 0.2155(5) 0.158(5) Uani 1 1 d . . .
O5 O 0.5245(3) 0.3343(3) 0.2075(4) 0.116(3) Uani 1 1 d U . .
O6 O 0.4676(4) 0.3730(3) 0.2542(3) 0.136(3) Uani 1 1 d U . .
O1W O 0.6488(6) 0.2327(5) 0.3254(5) 0.083(4) Uani 0.50 1 d PU A 1
O2W O 0.5986(7) 0.1079(6) 0.3414(5) 0.100(5) Uani 0.50 1 d PU B 1
O3W O 0.4051(5) 0.3601(6) 0.3414(7) 0.128(6) Uani 0.50 1 d PU C 1
O4W O 0.4694(8) 0.3809(7) 0.0195(8) 0.152(6) Uani 0.50 1 d PU D 1
O5W O 0.5718(8) 0.2996(13) 0.0604(13) 0.087(7) Uani 0.50 1 d PU E 1
O6W O 0.6064(8) 0.3689(9) 0.0545(10) 0.165(8) Uani 0.50 1 d PU F 1
O1W' O 0.6849(6) 0.2288(6) 0.3081(7) 0.113(5) Uani 0.50 1 d PU G 2
O2W' O 0.6402(6) 0.0752(5) 0.3521(6) 0.092(4) Uani 0.50 1 d PU H 2
O4W' O 0.4780(5) 0.3249(4) 0.0878(4) 0.065(3) Uani 0.50 1 d PU I 2
O5W' O 0.5506(8) 0.2963(12) 0.0594(11) 0.085(7) Uani 0.50 1 d PU J 2
O6W' O 0.6003(8) 0.3304(7) 0.0790(7) 0.116(6) Uani 0.50 1 d PU J 2
O7W O 0.4544(6) 0.3374(6) 0.0567(7) 0.108(5) Uani 0.50 1 d PU K 3

loop_
_atom_site_aniso_label
_atom_site_aniso_U_11
_atom_site_aniso_U_22
_atom_site_aniso_U_33
_atom_site_aniso_U_23
_atom_site_aniso_U_13
_atom_site_aniso_U_12
Co1 0.0348(6) 0.0320(6) 0.0357(6) -0.0050(5) -0.0015(5) 0.0012(5)
Cl1 0.0649(15) 0.0597(14) 0.0843(17) -0.0231(13) -0.0224(13) 0.0198(12)
N1 0.041(3) 0.042(3) 0.038(3) -0.012(3) 0.008(3) 0.001(3)
N2 0.042(3) 0.035(3) 0.044(4) -0.004(3) -0.003(3) 0.003(3)
N3 0.064(5) 0.049(4) 0.047(4) -0.014(3) -0.006(4) 0.000(4)
N4 0.040(3) 0.041(4) 0.032(3) 0.002(3) 0.002(3) 0.003(3)
N5 0.054(4) 0.053(4) 0.048(4) 0.006(4) 0.008(3) -0.013(4)
N6 0.032(3) 0.030(3) 0.035(3) -0.004(3) -0.006(3) -0.003(3)
N7 0.036(3) 0.038(3) 0.044(3) -0.003(3) -0.001(3) 0.010(3)
C1 0.055(5) 0.039(4) 0.048(5) -0.010(4) 0.002(4) 0.003(4)
C2 0.058(5) 0.028(4) 0.048(5) -0.012(4) -0.016(4) 0.001(4)
C3 0.046(4) 0.039(4) 0.039(4) 0.005(4) -0.003(4) -0.001(4)
C4 0.055(5) 0.047(5) 0.050(5) 0.005(4) -0.014(4) -0.005(4)
C5 0.069(6) 0.066(6) 0.057(5) 0.013(5) -0.005(5) -0.014(5)
C6 0.077(7) 0.057(6) 0.078(7) 0.011(6) -0.021(6) -0.031(5)
C7 0.088(7) 0.048(5) 0.067(6) -0.009(5) -0.013(6) -0.017(5)
C8 0.063(6) 0.041(4) 0.051(5) -0.001(4) -0.019(5) -0.002(4)
C9 0.045(4) 0.052(5) 0.044(4) -0.005(4) 0.010(4) 0.003(4)
C10 0.050(5) 0.043(4) 0.037(4) -0.013(4) 0.000(4) -0.005(4)
C11 0.050(5) 0.039(4) 0.042(4) 0.007(4) -0.001(4) 0.002(4)
C12 0.055(5) 0.052(5) 0.076(6) 0.016(5) 0.007(5) 0.011(4)
C13 0.071(6) 0.056(6) 0.103(8) 0.033(6) 0.007(6) 0.019(5)
C14 0.090(7) 0.052(6) 0.091(8) 0.029(6) 0.010(7) 0.013(6)
C15 0.083(7) 0.059(6) 0.068(6) 0.025(5) 0.002(6) -0.007(6)
C16 0.059(5) 0.041(4) 0.053(5) 0.003(4) -0.003(4) 0.003(4)
C17 0.040(4) 0.039(4) 0.048(4) -0.010(4) -0.003(4) 0.009(4)
C18 0.040(4) 0.036(4) 0.038(4) -0.002(3) 0.003(4) 0.010(4)
C19 0.031(4) 0.026(4) 0.041(4) 0.002(3) 0.005(3) -0.001(3)
C20 0.034(4) 0.036(4) 0.044(4) 0.001(4) -0.001(4) 0.001(3)
C21 0.042(4) 0.048(5) 0.049(5) -0.009(4) 0.002(4) 0.002(4)
C22 0.060(6) 0.062(5) 0.038(4) -0.009(4) -0.005(4) 0.001(5)
C23 0.043(4) 0.049(5) 0.046(5) 0.004(4) -0.007(4) 0.004(4)
C24 0.036(4) 0.029(4) 0.046(4) 0.007(3) 0.002(4) 0.004(3)
C25 0.042(4) 0.035(4) 0.047(4) 0.012(4) 0.004(4) 0.006(3)
C26 0.037(4) 0.053(5) 0.036(4) -0.006(4) -0.001(4) 0.008(4)
O1 0.033(2) 0.026(2) 0.040(3) 0.007(2) 0.004(2) 0.005(2)
O2 0.040(3) 0.049(3) 0.052(3) 0.001(3) 0.004(3) 0.013(3)
O3 0.199(11) 0.227(12) 0.111(7) 0.040(8) -0.013(8) 0.103(10)
O4 0.071(5) 0.112(7) 0.291(14) -0.113(8) -0.008(7) -0.003(5)
O5 0.066(5) 0.080(5) 0.202(9) -0.036(6) -0.009(5) 0.010(4)
O6 0.164(8) 0.108(6) 0.136(7) -0.053(6) 0.003(6) 0.031(6)
O1W 0.095(9) 0.074(7) 0.081(8) -0.034(7) -0.023(8) 0.041(8)
O2W 0.118(10) 0.095(9) 0.087(8) -0.053(8) -0.027(8) -0.041(8)
O3W 0.082(9) 0.130(11) 0.172(14) -0.087(11) -0.058(10) -0.017(9)
O4W 0.162(12) 0.132(11) 0.163(12) 0.005(11) 0.002(11) 0.005(11)
O5W 0.081(13) 0.076(11) 0.106(12) -0.015(9) -0.011(12) 0.005(12)
O6W 0.136(13) 0.161(14) 0.199(16) -0.013(13) -0.003(13) -0.029(13)
O1W' 0.111(11) 0.115(10) 0.113(11) 0.005(9) -0.055(9) -0.023(10)
O2W' 0.097(9) 0.066(8) 0.112(10) -0.047(8) 0.014(8) -0.026(7)
O4W' 0.086(8) 0.061(7) 0.048(6) 0.000(6) -0.002(6) -0.012(6)
O5W' 0.113(16) 0.071(10) 0.072(10) -0.013(8) 0.014(13) -0.002(13)
O6W' 0.140(12) 0.090(10) 0.118(11) -0.012(9) -0.054(10) 0.029(10)
O7W 0.121(10) 0.089(9) 0.112(10) 0.008(8) 0.018(9) 0.002(8)

loop_
_atom_type_symbol
_atom_type_description
_atom_type_scat_dispersion_real
_atom_type_scat_dispersion_imag
_atom_type_scat_source
C C 0.0181 0.0091 'International Tables Vol C Tables 4.2.6.8 and 6.1.1.4'
H H 0.0000 0.0000 'International Tables Vol C Tables 4.2.6.8 and 6.1.1.4'
N N 0.0311 0.0180 'International Tables Vol C Tables 4.2.6.8 and 6.1.1.4'
O O 0.0492 0.0322 'International Tables Vol C Tables 4.2.6.8 and 6.1.1.4'
Cl Cl 0.3639 0.7018 'International Tables Vol C Tables 4.2.6.8 and 6.1.1.4'
Co Co -2.3653 3.6143 'International Tables Vol C Tables 4.2.6.8 and 6.1.1.4'

loop_
_geom_angle_atom_site_label_1
_geom_angle_atom_site_label_2
_geom_angle_atom_site_label_3
_geom_angle
_geom_angle_site_symmetry_1
_geom_angle_site_symmetry_3
N2 Co1 O1 108.0(2) . 24_656
N2 Co1 N4 116.5(2) . .
O1 Co1 N4 108.0(2) 24_656 .
N2 Co1 N6 111.3(2) . .
O1 Co1 N6 97.0(2) 24_656 .
N4 Co1 N6 114.0(2) . .
N2 Co1 N1 75.4(2) . .
O1 Co1 N1 172.5(2) 24_656 .
N4 Co1 N1 75.6(2) . .
N6 Co1 N1 75.5(2) . .
O3 Cl1 O6 105.9(6) . .
O3 Cl1 O5 114.1(7) . .
O6 Cl1 O5 112.4(6) . .
O3 Cl1 O4 108.2(8) . .
O6 Cl1 O4 108.1(7) . .
O5 Cl1 O4 107.8(5) . .
C17 N1 C9 113.0(6) . .
C17 N1 C1 112.8(6) . .
C9 N1 C1 113.6(6) . .
C17 N1 Co1 105.3(4) . .
C9 N1 Co1 106.5(4) . .
C1 N1 Co1 104.8(4) . .
C2 N2 C3 106.8(6) . .
C2 N2 Co1 117.0(5) . .
C3 N2 Co1 136.2(5) . .
C2 N3 C8 107.2(7) . .
C2 N3 H3A 126.4 . .
C8 N3 H3A 126.4 . .
C10 N4 C11 105.1(6) . .
C10 N4 Co1 116.5(5) . .
C11 N4 Co1 137.9(5) . .
C10 N5 C16 106.7(7) . .
C10 N5 H5B 126.7 . .
C16 N5 H5B 126.7 . .
C18 N6 C19 106.2(5) . .
C18 N6 Co1 116.6(4) . .
C19 N6 Co1 136.9(4) . .
C18 N7 C24 106.7(6) . .
C18 N7 C25 125.4(6) . .
C24 N7 C25 126.8(6) . .
N1 C1 C2 106.8(6) . .
N1 C1 H1A 110.4 . .
C2 C1 H1A 110.4 . .
N1 C1 H1B 110.4 . .
C2 C1 H1B 110.4 . .
H1A C1 H1B 108.6 . .
N2 C2 N3 111.9(7) . .
N2 C2 C1 122.3(6) . .
N3 C2 C1 125.8(7) . .
C4 C3 N2 131.4(7) . .
C4 C3 C8 121.2(7) . .
N2 C3 C8 107.4(7) . .
C3 C4 C5 117.7(8) . .
C3 C4 H4A 121.2 . .
C5 C4 H4A 121.2 . .
C4 C5 C6 120.6(9) . .
C4 C5 H5A 119.7 . .
C6 C5 H5A 119.7 . .
C7 C6 C5 122.0(9) . .
C7 C6 H6A 119.0 . .
C5 C6 H6A 119.0 . .
C6 C7 C8 116.8(8) . .
C6 C7 H7A 121.6 . .
C8 C7 H7A 121.6 . .
N3 C8 C7 131.4(8) . .
N3 C8 C3 106.8(7) . .
C7 C8 C3 121.8(9) . .
N1 C9 C10 108.5(6) . .
N1 C9 H9A 110.0 . .
C10 C9 H9A 110.0 . .
N1 C9 H9B 110.0 . .
C10 C9 H9B 110.0 . .
H9A C9 H9B 108.4 . .
N4 C10 N5 113.3(7) . .
N4 C10 C9 122.6(7) . .
N5 C10 C9 124.0(7) . .
N4 C11 C12 131.5(7) . .
N4 C11 C16 109.3(7) . .
C12 C11 C16 119.2(7) . .
C13 C12 C11 117.2(8) . .
C13 C12 H12A 121.4 . .
C11 C12 H12A 121.4 . .
C14 C13 C12 121.9(9) . .
C14 C13 H13A 119.1 . .
C12 C13 H13A 119.1 . .
C15 C14 C13 122.1(9) . .
C15 C14 H14A 118.9 . .
C13 C14 H14A 118.9 . .
C14 C15 C16 116.3(9) . .
C14 C15 H15A 121.8 . .
C16 C15 H15A 121.8 . .
C15 C16 N5 131.1(8) . .
C15 C16 C11 123.3(8) . .
N5 C16 C11 105.6(7) . .
N1 C17 C18 107.8(5) . .
N1 C17 H17A 110.1 . .
C18 C17 H17A 110.2 . .
N1 C17 H17B 110.2 . .
C18 C17 H17B 110.2 . .
H17A C17 H17B 108.5 . .
N6 C18 N7 112.6(6) . .
N6 C18 C17 121.9(6) . .
N7 C18 C17 125.4(6) . .
C20 C19 C24 120.3(7) . .
C20 C19 N6 131.6(6) . .
C24 C19 N6 108.1(6) . .
C19 C20 C21 117.6(7) . .
C19 C20 H20A 121.2 . .
C21 C20 H20A 121.2 . .
C20 C21 C22 121.4(7) . .
C20 C21 H21A 119.3 . .
C22 C21 H21A 119.3 . .
C23 C22 C21 122.0(7) . .
C23 C22 H22A 119.0 . .
C21 C22 H22A 119.0 . .
C22 C23 C24 116.2(7) . .
C22 C23 H23A 121.9 . .
C24 C23 H23A 121.9 . .
C19 C24 N7 106.4(6) . .
C19 C24 C23 122.5(7) . .
N7 C24 C23 131.1(6) . .
N7 C25 C26 113.3(6) . .
N7 C25 H25A 108.9 . .
C26 C25 H25A 108.9 . .
N7 C25 H25B 108.9 . .
C26 C25 H25B 108.9 . .
H25A C25 H25B 107.7 . .
O1 C26 O2 127.0(7) . .
O1 C26 C25 117.7(6) . .
O2 C26 C25 115.3(7) . .
C26 O1 Co1 117.9(4) . 18_655
O1W' O1W' O1W' 60.000(3) 8_645 11_556

loop_
_geom_bond_atom_site_label_1
_geom_bond_atom_site_label_2
_geom_bond_distance
_geom_bond_site_symmetry_2
Co1 N2 2.041(6) .
Co1 O1 2.049(4) 24_656
Co1 N4 2.069(6) .
Co1 N6 2.073(5) .
Co1 N1 2.368(6) .
Cl1 O3 1.347(9) .
Cl1 O6 1.365(8) .
Cl1 O5 1.388(7) .
Cl1 O4 1.412(9) .
N1 C17 1.464(9) .
N1 C9 1.465(9) .
N1 C1 1.471(9) .
N2 C2 1.319(9) .
N2 C3 1.393(9) .
N3 C2 1.350(9) .
N3 C8 1.374(11) .
N3 H3A 0.8800 .
N4 C10 1.329(9) .
N4 C11 1.376(9) .
N5 C10 1.332(9) .
N5 C16 1.390(10) .
N5 H5B 0.8800 .
N6 C18 1.321(8) .
N6 C19 1.394(8) .
N7 C18 1.344(9) .
N7 C24 1.392(9) .
N7 C25 1.475(9) .
C1 C2 1.478(11) .
C1 H1A 0.9900 .
C1 H1B 0.9900 .
C3 C4 1.368(11) .
C3 C8 1.398(11) .
C4 C5 1.398(11) .
C4 H4A 0.9500 .
C5 C6 1.401(13) .
C5 H5A 0.9500 .
C6 C7 1.373(13) .
C6 H6A 0.9500 .
C7 C8 1.391(12) .
C7 H7A 0.9500 .
C9 C10 1.498(10) .
C9 H9A 0.9900 .
C9 H9B 0.9900 .
C11 C12 1.389(11) .
C11 C16 1.394(10) .
C12 C13 1.386(11) .
C12 H12A 0.9500 .
C13 C14 1.372(13) .
C13 H13A 0.9500 .
C14 C15 1.361(13) .
C14 H14A 0.9500 .
C15 C16 1.375(11) .
C15 H15A 0.9500 .
C17 C18 1.477(10) .
C17 H17A 0.9900 .
C17 H17B 0.9900 .
C19 C20 1.375(9) .
C19 C24 1.392(9) .
C20 C21 1.386(10) .
C20 H20A 0.9500 .
C21 C22 1.397(11) .
C21 H21A 0.9500 .
C22 C23 1.360(11) .
C22 H22A 0.9500 .
C23 C24 1.402(10) .
C23 H23A 0.9500 .
C25 C26 1.530(10) .
C25 H25A 0.9900 .
C25 H25B 0.9900 .
C26 O1 1.231(8) .
C26 O2 1.250(8) .
O1 Co1 2.049(4) 18_655
O1W' O1W' 1.59(3) 8_645
O1W' O1W' 1.59(3) 11_556
O5W' O6W' 1.74(3) .

loop_
_geom_torsion_atom_site_label_1
_geom_torsion_atom_site_label_2
_geom_torsion_atom_site_label_3
_geom_torsion_atom_site_label_4
_geom_torsion
_geom_torsion_site_symmetry_1
_geom_torsion_site_symmetry_4
N2 Co1 N1 C17 89.4(4) . .
O1 Co1 N1 C17 -28.2(17) 24_656 .
N4 Co1 N1 C17 -147.8(5) . .
N6 Co1 N1 C17 -27.7(4) . .
N2 Co1 N1 C9 -150.4(5) . .
O1 Co1 N1 C9 92.0(16) 24_656 .
N4 Co1 N1 C9 -27.5(4) . .
N6 Co1 N1 C9 92.5(5) . .
N2 Co1 N1 C1 -29.8(4) . .
O1 Co1 N1 C1 -147.4(14) 24_656 .
N4 Co1 N1 C1 93.1(5) . .
N6 Co1 N1 C1 -146.9(5) . .
O1 Co1 N2 C2 -171.8(5) 24_656 .
N4 Co1 N2 C2 -50.2(6) . .
N6 Co1 N2 C2 82.9(5) . .
N1 Co1 N2 C2 15.2(5) . .
O1 Co1 N2 C3 9.7(7) 24_656 .
N4 Co1 N2 C3 131.3(6) . .
N6 Co1 N2 C3 -95.6(7) . .
N1 Co1 N2 C3 -163.3(7) . .
N2 Co1 N4 C10 83.1(5) . .
O1 Co1 N4 C10 -155.3(5) 24_656 .
N6 Co1 N4 C10 -48.8(5) . .
N1 Co1 N4 C10 17.8(5) . .
N2 Co1 N4 C11 -106.5(7) . .
O1 Co1 N4 C11 15.1(8) 24_656 .
N6 Co1 N4 C11 121.7(7) . .
N1 Co1 N4 C11 -171.8(8) . .
N2 Co1 N6 C18 -55.3(5) . .
O1 Co1 N6 C18 -167.8(5) 24_656 .
N4 Co1 N6 C18 78.9(5) . .
N1 Co1 N6 C18 12.3(5) . .
N2 Co1 N6 C19 132.6(6) . .
O1 Co1 N6 C19 20.1(6) 24_656 .
N4 Co1 N6 C19 -93.1(6) . .
N1 Co1 N6 C19 -159.8(6) . .
C17 N1 C1 C2 -76.6(7) . .
C9 N1 C1 C2 153.1(6) . .
Co1 N1 C1 C2 37.3(6) . .
C3 N2 C2 N3 0.0(8) . .
Co1 N2 C2 N3 -178.9(5) . .
C3 N2 C2 C1 -178.1(7) . .
Co1 N2 C2 C1 3.0(9) . .
C8 N3 C2 N2 0.6(9) . .
C8 N3 C2 C1 178.6(7) . .
N1 C1 C2 N2 -30.8(9) . .
N1 C1 C2 N3 151.4(7) . .
C2 N2 C3 C4 -179.4(8) . .
Co1 N2 C3 C4 -0.8(12) . .
C2 N2 C3 C8 -0.7(8) . .
Co1 N2 C3 C8 177.9(5) . .
N2 C3 C4 C5 178.6(7) . .
C8 C3 C4 C5 0.0(11) . .
C3 C4 C5 C6 -1.3(12) . .
C4 C5 C6 C7 1.9(14) . .
C5 C6 C7 C8 -1.1(14) . .
C2 N3 C8 C7 178.0(9) . .
C2 N3 C8 C3 -1.0(8) . .
C6 C7 C8 N3 -179.2(8) . .
C6 C7 C8 C3 -0.2(13) . .
C4 C3 C8 N3 180.0(7) . .
N2 C3 C8 N3 1.0(8) . .
C4 C3 C8 C7 0.8(12) . .
N2 C3 C8 C7 -178.1(7) . .
C17 N1 C9 C10 146.5(6) . .
C1 N1 C9 C10 -83.4(7) . .
Co1 N1 C9 C10 31.4(6) . .
C11 N4 C10 N5 -0.6(8) . .
Co1 N4 C10 N5 172.8(5) . .
C11 N4 C10 C9 -178.4(7) . .
Co1 N4 C10 C9 -5.1(9) . .
C16 N5 C10 N4 -0.2(9) . .
C16 N5 C10 C9 177.6(7) . .
N1 C9 C10 N4 -20.9(9) . .
N1 C9 C10 N5 161.5(7) . .
C10 N4 C11 C12 179.7(9) . .
Co1 N4 C11 C12 8.5(14) . .
C10 N4 C11 C16 1.2(8) . .
Co1 N4 C11 C16 -170.0(6) . .
N4 C11 C12 C13 -179.2(9) . .
C16 C11 C12 C13 -0.8(13) . .
C11 C12 C13 C14 0.3(15) . .
C12 C13 C14 C15 -0.2(17) . .
C13 C14 C15 C16 0.5(16) . .
C14 C15 C16 N5 -179.5(9) . .
C14 C15 C16 C11 -1.0(14) . .
C10 N5 C16 C15 179.6(9) . .
C10 N5 C16 C11 0.9(8) . .
N4 C11 C16 C15 179.9(8) . .
C12 C11 C16 C15 1.2(13) . .
N4 C11 C16 N5 -1.3(9) . .
C12 C11 C16 N5 180.0(7) . .
C9 N1 C17 C18 -79.0(7) . .
C1 N1 C17 C18 150.5(6) . .
Co1 N1 C17 C18 36.8(6) . .
C19 N6 C18 N7 -0.4(8) . .
Co1 N6 C18 N7 -174.8(4) . .
C19 N6 C18 C17 -179.1(6) . .
Co1 N6 C18 C17 6.5(9) . .
C24 N7 C18 N6 0.6(8) . .
C25 N7 C18 N6 168.9(6) . .
C24 N7 C18 C17 179.2(7) . .
C25 N7 C18 C17 -12.5(11) . .
N1 C17 C18 N6 -32.5(9) . .
N1 C17 C18 N7 149.1(7) . .
C18 N6 C19 C20 -179.2(7) . .
Co1 N6 C19 C20 -6.5(11) . .
C18 N6 C19 C24 0.1(7) . .
Co1 N6 C19 C24 172.8(5) . .
C24 C19 C20 C21 -0.5(10) . .
N6 C19 C20 C21 178.7(7) . .
C19 C20 C21 C22 1.0(11) . .
C20 C21 C22 C23 -2.2(12) . .
C21 C22 C23 C24 2.7(12) . .
C20 C19 C24 N7 179.6(6) . .
N6 C19 C24 N7 0.2(7) . .
C20 C19 C24 C23 1.2(10) . .
N6 C19 C24 C23 -178.2(6) . .
C18 N7 C24 C19 -0.4(7) . .
C25 N7 C24 C19 -168.5(6) . .
C18 N7 C24 C23 177.8(7) . .
C25 N7 C24 C23 9.6(12) . .
C22 C23 C24 C19 -2.2(11) . .
C22 C23 C24 N7 179.8(7) . .
C18 N7 C25 C26 -77.6(9) . .
C24 N7 C25 C26 88.4(8) . .
N7 C25 C26 O1 -1.5(9) . .
N7 C25 C26 O2 177.4(6) . .
O2 C26 O1 Co1 9.5(10) . 18_655
C25 C26 O1 Co1 -171.8(5) . 18_655
